data_7153909
loop_
_publ_author_name
'Wu, Xiangfei'
'Shirakawa, Seiji'
'Maruoka, Keiji'

_publ_section_title
;
 Efficient asymmetric synthesis of spiro-2(3H)-furanones via
 phase-transfer-catalyzed alkynylation.
;
_journal_issue 29
_journal_name_full 'Organic &amp; biomolecular chemistry'
_journal_page_first 5388
_journal_page_last 5392
_journal_paper_doi 10.1039/c4ob00969j
_journal_volume 12
_journal_year 2014
_chemical_formula_moiety 'C24 H16 O3 Se'
_chemical_formula_sum 'C24 H16 O3 Se'
_chemical_formula_weight 431.35
_space_group_IT_number 19
_symmetry_cell_setting orthorhombic
_symmetry_Int_Tables_number 19
_symmetry_space_group_name_Hall 'P 2ac 2ab'
_symmetry_space_group_name_H-M 'P 21 21 21'
_atom_sites_solution_hydrogens geom
_atom_sites_solution_primary direct
_atom_sites_solution_secondary difmap
_cell_angle_alpha 90.0000
_cell_angle_beta 90.0000
_cell_angle_gamma 90.0000
_cell_formula_units_Z 4
_cell_length_a 9.96379(18)
_cell_length_b 10.04828(18)
_cell_length_c 19.6441(4)
_cell_measurement_reflns_used 9729
_cell_measurement_temperature 123
_cell_measurement_theta_max 68.08
_cell_measurement_theta_min 4.44
_cell_volume 1966.75(6)
_computing_cell_refinement 'RAPID AUTO'
_computing_data_collection 'RAPID AUTO (Rigaku, ????)'
_computing_data_reduction 'RAPID AUTO'
_computing_molecular_graphics 'CrystalStructure 4.0'
_computing_publication_material 'CrystalStructure 4.0 (Rigaku, 2010)'
_computing_structure_refinement 'SHELXL97 (Sheldrick, 2008)'
_computing_structure_solution SIR97
_diffrn_ambient_temperature 123
_diffrn_detector_area_resol_mean 10.000
_diffrn_measured_fraction_theta_full 0.988
_diffrn_measured_fraction_theta_max 0.988
_diffrn_measurement_device_type 'Rigaku R-AXIS RAPID'
_diffrn_measurement_method \w
_diffrn_radiation_type 'Cu K\a'
_diffrn_radiation_wavelength 1.54187
_diffrn_reflns_av_R_equivalents 0.0632
_diffrn_reflns_limit_h_max 11
_diffrn_reflns_limit_h_min -11
_diffrn_reflns_limit_k_max 11
_diffrn_reflns_limit_k_min -11
_diffrn_reflns_limit_l_max 23
_diffrn_reflns_limit_l_min -23
_diffrn_reflns_number 20082
_diffrn_reflns_theta_full 68.16
_diffrn_reflns_theta_max 68.17
_diffrn_standards_number 0
_exptl_absorpt_coefficient_mu 2.761
_exptl_absorpt_correction_T_max 0.759
_exptl_absorpt_correction_T_min 0.599
_exptl_absorpt_correction_type multi-scan
_exptl_absorpt_process_details 'ABSCOR (Rigaku, 1995)'
_exptl_crystal_colour colorless
_exptl_crystal_density_diffrn 1.457
_exptl_crystal_density_method 'not measured'
_exptl_crystal_description block
_exptl_crystal_F_000 872.00
_exptl_crystal_size_max 0.400
_exptl_crystal_size_mid 0.200
_exptl_crystal_size_min 0.100
_refine_diff_density_max 0.430
_refine_diff_density_min -0.900
_refine_ls_abs_structure_details 'Flack, H. D. (1983), Acta Cryst. A39, 876-881.  1494 Friedel Pairs'
_refine_ls_abs_structure_Flack -0.01(5)
_refine_ls_extinction_method none
_refine_ls_goodness_of_fit_ref 1.604
_refine_ls_hydrogen_treatment constr
_refine_ls_number_parameters 253
_refine_ls_number_reflns 3526
_refine_ls_number_restraints 0
_refine_ls_R_factor_gt 0.0541
_refine_ls_shift/su_max 0.000
_refine_ls_structure_factor_coef Fsqd
_refine_ls_weighting_details 'w = 1/[\s^2^(Fo^2^)+(0.1000P)^2^+0.0000P] where P=(Fo^2^+2Fc^2^)/3'
_refine_ls_weighting_scheme calc
_refine_ls_wR_factor_ref 0.2220
_reflns_number_gt 2814
_reflns_number_total 3526
_reflns_threshold_expression F^2^>2.0\s(F^2^)
_cod_data_source_file c4ob00969j2.cif
_cod_data_source_block 4213
_cod_depositor_comments 'Adding full bibliography for 7153909.cif.'
_cod_original_cell_volume 1966.75(7)
_cod_database_code 7153909

loop_
_symmetry_equiv_pos_site_id
_symmetry_equiv_pos_as_xyz
1 +X,+Y,+Z
2 1/2+X,1/2-Y,-Z
3 -X,1/2+Y,1/2-Z
4 1/2-X,-Y,1/2+Z

loop_
_atom_site_label
_atom_site_type_symbol
_atom_site_fract_x
_atom_site_fract_y
_atom_site_fract_z
_atom_site_U_iso_or_equiv
_atom_site_adp_type
_atom_site_occupancy
_atom_site_symmetry_multiplicity
_atom_site_calc_flag
_atom_site_refinement_flags
Se1 Se 0.32854(8) 0.85559(9) 0.12168(4) 0.0709(4) Uani 1.0 4 d .
O2 O 0.6411(5) 0.9586(6) 0.2468(2) 0.0613(12) Uani 1.0 4 d .
O3 O 0.5637(6) 1.0236(7) 0.3480(3) 0.0804(17) Uani 1.0 4 d .
O29 O 0.4167(6) 0.7251(7) 0.3038(4) 0.0811(16) Uani 1.0 4 d .
C5 C 0.2047(8) 0.9950(10) 0.0150(4) 0.072(2) Uani 1.0 4 d .
C6 C 0.3435(8) 1.1386(9) 0.0826(4) 0.0679(18) Uani 1.0 4 d .
C7 C 0.2922(8) 1.0138(9) 0.0687(4) 0.067(2) Uani 1.0 4 d .
C8 C 0.5848(7) 0.9244(9) 0.1845(4) 0.0606(18) Uani 1.0 4 d .
C9 C 0.4479(8) 0.9194(8) 0.1875(3) 0.0591(16) Uani 1.0 4 d .
C10 C 0.6806(8) 0.9025(7) 0.1291(4) 0.0604(15) Uani 1.0 4 d .
C11 C 0.4077(7) 0.9543(8) 0.2597(4) 0.0575(16) Uani 1.0 4 d .
C12 C 0.5403(8) 0.9852(8) 0.2930(4) 0.0601(17) Uani 1.0 4 d .
C13 C 0.3513(7) 0.8245(8) 0.2927(4) 0.0598(17) Uani 1.0 4 d .
C14 C 0.2957(8) 1.0551(9) 0.2687(4) 0.0694(19) Uani 1.0 4 d .
C15 C 0.1771(8) 0.9765(10) 0.2952(4) 0.071(2) Uani 1.0 4 d .
C16 C 0.8166(7) 0.8730(10) 0.1461(5) 0.078(3) Uani 1.0 4 d .
C17 C 0.2097(9) 0.8474(10) 0.3086(4) 0.0700(19) Uani 1.0 4 d .
C18 C 0.7396(10) 0.8936(10) 0.0109(5) 0.084(3) Uani 1.0 4 d .
C19 C 0.6458(10) 0.9133(9) 0.0615(4) 0.075(3) Uani 1.0 4 d .
C20 C 0.1156(9) 0.7548(13) 0.3349(4) 0.087(3) Uani 1.0 4 d .
C21 C 0.1666(10) 1.1034(11) -0.0239(4) 0.083(3) Uani 1.0 4 d .
C22 C 0.8712(10) 0.8639(12) 0.0274(5) 0.088(3) Uani 1.0 4 d .
C23 C -0.0138(11) 0.7986(17) 0.3453(6) 0.107(4) Uani 1.0 4 d .
C24 C 0.9123(7) 0.8548(15) 0.0957(6) 0.097(4) Uani 1.0 4 d .
C25 C 0.2190(9) 1.2259(12) -0.0118(4) 0.084(3) Uani 1.0 4 d .
C26 C 0.3087(9) 1.2450(10) 0.0431(5) 0.079(3) Uani 1.0 4 d .
C27 C 0.0468(8) 1.0262(14) 0.3063(5) 0.096(4) Uani 1.0 4 d .
C28 C -0.0471(10) 0.9284(17) 0.3329(6) 0.110(4) Uani 1.0 4 d .
H5 H 0.1711 0.9088 0.0050 0.0858 Uiso 1.0 4 calc R
H6 H 0.4031 1.1505 0.1199 0.0815 Uiso 1.0 4 calc R
H14A H 0.3222 1.1249 0.3016 0.0833 Uiso 1.0 4 calc R
H14B H 0.2735 1.0980 0.2247 0.0833 Uiso 1.0 4 calc R
H16 H 0.8419 0.8656 0.1926 0.0936 Uiso 1.0 4 calc R
H18 H 0.7138 0.9006 -0.0355 0.1009 Uiso 1.0 4 calc R
H19 H 0.5559 0.9345 0.0496 0.0905 Uiso 1.0 4 calc R
H20 H 0.1409 0.6658 0.3450 0.1045 Uiso 1.0 4 calc R
H21 H 0.1031 1.0920 -0.0595 0.0998 Uiso 1.0 4 calc R
H22 H 0.9346 0.8494 -0.0079 0.1053 Uiso 1.0 4 calc R
H23 H -0.0802 0.7383 0.3611 0.1286 Uiso 1.0 4 calc R
H24 H 1.0031 0.8367 0.1071 0.1159 Uiso 1.0 4 calc R
H25 H 0.1954 1.2988 -0.0402 0.1005 Uiso 1.0 4 calc R
H26 H 0.3444 1.3308 0.0524 0.0952 Uiso 1.0 4 calc R
H27 H 0.0223 1.1158 0.2971 0.1152 Uiso 1.0 4 calc R
H28 H -0.1364 0.9561 0.3422 0.1315 Uiso 1.0 4 calc R

loop_
_atom_site_aniso_label
_atom_site_aniso_U_11
_atom_site_aniso_U_22
_atom_site_aniso_U_33
_atom_site_aniso_U_12
_atom_site_aniso_U_13
_atom_site_aniso_U_23
Se1 0.0816(6) 0.0709(6) 0.0602(5) -0.0124(5) -0.0179(4) 0.0055(4)
O2 0.054(3) 0.077(4) 0.053(3) -0.003(3) -0.0073(19) -0.004(3)
O3 0.083(4) 0.104(5) 0.054(3) -0.017(4) -0.002(3) -0.018(3)
O29 0.079(4) 0.071(4) 0.093(4) 0.004(4) -0.006(3) 0.017(3)
C5 0.071(5) 0.087(6) 0.057(4) -0.006(5) -0.009(4) 0.001(4)
C6 0.071(5) 0.072(5) 0.060(4) 0.018(5) -0.008(3) 0.003(4)
C7 0.062(4) 0.089(6) 0.050(4) -0.011(4) -0.004(3) 0.003(4)
C8 0.055(4) 0.081(5) 0.046(4) 0.008(4) 0.001(3) 0.001(4)
C9 0.069(4) 0.057(4) 0.052(4) 0.006(4) 0.006(3) 0.004(3)
C10 0.070(4) 0.054(4) 0.057(4) 0.009(3) 0.002(4) 0.003(3)
C11 0.058(4) 0.060(4) 0.054(4) 0.002(4) 0.002(3) -0.001(3)
C12 0.075(5) 0.060(5) 0.045(3) -0.012(4) 0.001(3) 0.001(3)
C13 0.062(4) 0.065(5) 0.053(4) -0.004(4) -0.008(3) 0.000(3)
C14 0.072(5) 0.067(5) 0.069(4) 0.002(4) 0.004(4) -0.008(4)
C15 0.060(4) 0.100(7) 0.054(4) 0.007(5) -0.002(4) -0.009(4)
C16 0.043(3) 0.116(7) 0.075(4) -0.010(4) 0.005(3) 0.007(5)
C17 0.080(5) 0.077(6) 0.053(4) -0.002(5) -0.004(3) 0.006(4)
C18 0.097(7) 0.095(7) 0.061(5) -0.010(5) 0.013(5) -0.010(4)
C19 0.093(6) 0.080(6) 0.053(4) -0.001(5) 0.012(4) -0.000(4)
C20 0.079(5) 0.117(8) 0.065(5) -0.025(6) 0.002(4) -0.003(5)
C21 0.079(5) 0.111(8) 0.060(4) -0.002(6) -0.016(5) 0.009(5)
C22 0.079(6) 0.106(8) 0.078(5) -0.004(6) 0.016(5) -0.002(6)
C23 0.076(6) 0.157(13) 0.089(6) -0.022(8) 0.005(5) -0.007(7)
C24 0.038(4) 0.152(10) 0.099(6) -0.003(5) 0.005(4) -0.004(7)
C25 0.069(5) 0.113(8) 0.069(5) 0.010(5) -0.010(4) 0.027(5)
C26 0.077(5) 0.078(6) 0.083(5) 0.008(5) -0.006(5) 0.015(4)
C27 0.050(4) 0.157(11) 0.081(6) 0.016(6) -0.000(4) -0.023(6)
C28 0.059(5) 0.165(14) 0.105(8) 0.008(7) 0.007(5) -0.032(9)

loop_
_atom_type_symbol
_atom_type_description
_atom_type_scat_dispersion_real
_atom_type_scat_dispersion_imag
_atom_type_scat_source
C C 0.0181 0.0091
;
International Tables for Crystallography
(1992, Vol. C, Tables 4.2.6.8 and 6.1.1.4)
;
H H 0.0000 0.0000
;
International Tables for Crystallography
(1992, Vol. C, Table 6.1.1.4)
;
O O 0.0492 0.0322
;
International Tables for Crystallography
(1992, Vol. C, Tables 4.2.6.8 and 6.1.1.4)
;
Se Se -0.7943 1.1372
;
International Tables for Crystallography
(1992, Vol. C, Tables 4.2.6.8 and 6.1.1.4)
;

loop_
_geom_angle_atom_site_label_1
_geom_angle_atom_site_label_2
_geom_angle_atom_site_label_3
_geom_angle
_geom_angle_publ_flag
C7 Se1 C9 102.1(4) yes
C8 O2 C12 109.5(5) yes
C7 C5 C21 119.2(9) yes
C7 C6 C26 120.2(7) yes
Se1 C7 C5 114.6(7) yes
Se1 C7 C6 124.7(6) yes
C5 C7 C6 120.6(8) yes
O2 C8 C9 112.0(6) yes
O2 C8 C10 115.4(6) yes
C9 C8 C10 132.6(7) yes
Se1 C9 C8 128.2(6) yes
Se1 C9 C11 124.0(5) yes
C8 C9 C11 107.1(6) yes
C8 C10 C16 118.5(7) yes
C8 C10 C19 122.7(7) yes
C16 C10 C19 118.8(7) yes
C9 C11 C12 102.9(6) yes
C9 C11 C13 106.9(6) yes
C9 C11 C14 117.3(6) yes
C12 C11 C13 107.9(6) yes
C12 C11 C14 117.2(7) yes
C13 C11 C14 104.1(6) yes
O2 C12 O3 121.8(7) yes
O2 C12 C11 108.2(6) yes
O3 C12 C11 130.0(7) yes
O29 C13 C11 124.7(7) yes
O29 C13 C17 127.6(8) yes
C11 C13 C17 107.7(7) yes
C11 C14 C15 105.4(7) yes
C14 C15 C17 112.1(8) yes
C14 C15 C27 126.0(9) yes
C17 C15 C27 121.9(9) yes
C10 C16 C24 121.0(8) yes
C13 C17 C15 109.8(8) yes
C13 C17 C20 127.7(9) yes
C15 C17 C20 122.5(9) yes
C19 C18 C22 120.3(8) yes
C10 C19 C18 120.9(9) yes
C17 C20 C23 117.6(12) yes
C5 C21 C25 120.7(9) yes
C18 C22 C24 120.9(9) yes
C20 C23 C28 120.4(12) yes
C16 C24 C22 118.2(8) yes
C21 C25 C26 120.0(10) yes
C6 C26 C25 119.2(9) yes
C15 C27 C28 114.1(12) yes
C23 C28 C27 123.6(10) yes
C7 C5 H5 120.405 no
C21 C5 H5 120.406 no
C7 C6 H6 119.880 no
C26 C6 H6 119.876 no
C11 C14 H14A 110.654 no
C11 C14 H14B 110.656 no
C15 C14 H14A 110.660 no
C15 C14 H14B 110.653 no
H14A C14 H14B 108.767 no
C10 C16 H16 119.522 no
C24 C16 H16 119.526 no
C19 C18 H18 119.835 no
C22 C18 H18 119.847 no
C10 C19 H19 119.565 no
C18 C19 H19 119.569 no
C17 C20 H20 121.214 no
C23 C20 H20 121.207 no
C5 C21 H21 119.666 no
C25 C21 H21 119.668 no
C18 C22 H22 119.542 no
C24 C22 H22 119.544 no
C20 C23 H23 119.808 no
C28 C23 H23 119.819 no
C16 C24 H24 120.911 no
C22 C24 H24 120.917 no
C21 C25 H25 119.979 no
C26 C25 H25 119.986 no
C6 C26 H26 120.411 no
C25 C26 H26 120.395 no
C15 C27 H27 122.946 no
C28 C27 H27 122.952 no
C23 C28 H28 118.216 no
C27 C28 H28 118.225 no

loop_
_geom_bond_atom_site_label_1
_geom_bond_atom_site_label_2
_geom_bond_distance
_geom_bond_publ_flag
Se1 C7 1.935(9) yes
Se1 C9 1.869(7) yes
O2 C8 1.388(8) yes
O2 C12 1.379(9) yes
O3 C12 1.171(9) yes
O29 C13 1.212(10) yes
C5 C7 1.380(11) yes
C5 C21 1.384(13) yes
C6 C7 1.382(12) yes
C6 C26 1.366(12) yes
C8 C9 1.367(10) yes
C8 C10 1.465(10) yes
C9 C11 1.515(10) yes
C10 C16 1.426(10) yes
C10 C19 1.377(10) yes
C11 C12 1.507(10) yes
C11 C13 1.562(11) yes
C11 C14 1.518(11) yes
C13 C17 1.463(11) yes
C14 C15 1.514(12) yes
C15 C17 1.363(13) yes
C15 C27 1.408(12) yes
C16 C24 1.386(12) yes
C17 C20 1.418(14) yes
C18 C19 1.378(13) yes
C18 C22 1.383(14) yes
C20 C23 1.378(15) yes
C21 C25 1.358(16) yes
C22 C24 1.406(14) yes
C23 C28 1.37(3) yes
C25 C26 1.413(12) yes
C27 C28 1.454(18) yes
C5 H5 0.950 no
C6 H6 0.950 no
C14 H14A 0.990 no
C14 H14B 0.990 no
C16 H16 0.950 no
C18 H18 0.950 no
C19 H19 0.950 no
C20 H20 0.950 no
C21 H21 0.950 no
C22 H22 0.950 no
C23 H23 0.950 no
C24 H24 0.950 no
C25 H25 0.950 no
C26 H26 0.950 no
C27 H27 0.950 no
C28 H28 0.950 no

loop_
_geom_contact_atom_site_label_1
_geom_contact_atom_site_label_2
_geom_contact_distance
_geom_contact_publ_flag
_geom_contact_site_symmetry_2
Se1 C10 3.543(8) no .
Se1 C13 3.381(7) no .
Se1 C14 3.531(8) no .
Se1 C19 3.424(10) no .
O2 O29 3.428(8) no .
O2 C13 3.311(9) no .
O2 C16 2.777(10) no .
O3 O29 3.449(10) no .
O3 C8 3.369(9) no .
O3 C9 3.518(9) no .
O3 C13 3.109(10) no .
O3 C14 3.108(10) no .
O29 C8 3.508(10) no .
O29 C9 3.021(10) no .
O29 C12 2.896(10) no .
O29 C14 3.595(11) no .
O29 C15 3.480(11) no .
O29 C20 3.076(11) no .
C5 C26 2.772(14) no .
C6 C9 3.190(11) no .
C6 C21 2.759(12) no .
C7 C25 2.751(14) no .
C8 C13 3.307(10) no .
C8 C14 3.572(11) no .
C9 C15 3.477(11) no .
C9 C17 3.438(11) no .
C9 C19 3.164(11) no .
C10 C22 2.783(12) no .
C12 C17 3.586(12) no .
C15 C23 2.789(16) no .
C16 C18 2.771(12) no .
C17 C28 2.727(14) no .
C19 C24 2.801(12) no .
C20 C27 2.868(19) no .
Se1 O3 3.554(7) no 3_645
O2 O29 2.914(9) no 3_655
O2 C28 3.551(12) no 1_655
O3 Se1 3.554(7) no 3_655
O29 O2 2.914(9) no 3_645
O29 C6 3.383(10) no 3_645
O29 C8 3.031(11) no 3_645
O29 C9 3.360(10) no 3_645
O29 C11 3.467(10) no 3_645
O29 C12 3.101(10) no 3_645
C5 C22 3.583(13) no 1_455
C6 O29 3.383(10) no 3_655
C8 O29 3.031(11) no 3_655
C9 O29 3.360(10) no 3_655
C11 O29 3.467(10) no 3_655
C12 O29 3.101(10) no 3_655
C17 C21 3.547(11) no 4_575
C20 C25 3.438(12) no 4_575
C21 C17 3.547(11) no 4_574
C22 C5 3.583(13) no 1_655
C25 C20 3.438(12) no 4_574
C28 O2 3.551(12) no 1_455
Se1 H5 2.8289 no .
Se1 H6 3.0552 no .
Se1 H14B 3.2140 no .
Se1 H19 2.7870 no .
O2 H16 2.4520 no .
O3 H14A 2.7666 no .
O29 H20 2.9260 no .
C5 H6 3.2540 no .
C5 H25 3.2401 no .
C6 H5 3.2573 no .
C6 H14B 2.9064 no .
C6 H19 3.0181 no .
C6 H25 3.2530 no .
C7 H14B 3.1857 no .
C7 H19 2.7718 no .
C7 H21 3.2417 no .
C7 H26 3.2428 no .
C8 H6 3.1708 no .
C8 H16 2.6329 no .
C8 H19 2.6691 no .
C9 H6 2.7120 no .
C9 H14A 3.2958 no .
C9 H14B 2.6028 no .
C9 H19 2.9187 no .
C10 H18 3.2503 no .
C10 H24 3.3091 no .
C11 H6 3.3812 no .
C12 H14A 2.5928 no .
C12 H14B 3.1862 no .
C13 H14A 3.0378 no .
C13 H14B 3.1519 no .
C13 H20 2.8270 no .
C14 H6 3.2580 no .
C14 H27 2.8471 no .
C15 H20 3.2915 no .
C15 H28 3.2635 no .
C16 H19 3.2743 no .
C16 H22 3.2537 no .
C17 H14A 3.0081 no .
C17 H14B 3.0752 no .
C17 H23 3.2579 no .
C17 H27 3.2888 no .
C18 H24 3.2847 no .
C19 H6 3.5834 no .
C19 H16 3.2668 no .
C19 H22 3.2484 no .
C20 H28 3.2275 no .
C21 H26 3.2561 no .
C22 H16 3.2566 no .
C22 H19 3.2495 no .
C23 H27 3.3445 no .
C24 H18 3.2813 no .
C25 H5 3.2388 no .
C25 H6 3.2593 no .
C26 H21 3.2593 no .
C27 H14A 2.9195 no .
C27 H14B 2.8615 no .
C27 H23 3.3366 no .
C28 H20 3.2444 no .
H5 H21 2.3357 no .
H6 H14B 2.4885 no .
H6 H19 2.9889 no .
H6 H26 2.3198 no .
H14A H27 2.9912 no .
H14B H27 2.8842 no .
H16 H24 2.3421 no .
H18 H19 2.3195 no .
H18 H22 2.3243 no .
H20 H23 2.3424 no .
H21 H25 2.3035 no .
H22 H24 2.3624 no .
H23 H28 2.2890 no .
H25 H26 2.3685 no .
H27 H28 2.4208 no .
Se1 H18 3.2865 no 2_465
Se1 H22 3.2182 no 2_465
Se1 H24 3.2605 no 1_455
O2 H14A 3.5047 no 3_645
O2 H20 3.5083 no 3_655
O2 H28 2.9040 no 1_655
O3 H18 3.2764 no 4_675
O3 H21 2.7218 no 4_575
O3 H22 3.1050 no 4_675
O3 H26 2.9022 no 3_645
O3 H28 3.0669 no 1_655
O29 H6 2.4565 no 3_645
O29 H14A 3.4745 no 3_645
O29 H14B 3.3875 no 3_645
O29 H21 3.2593 no 4_575
O29 H25 3.2713 no 4_575
C5 H22 3.0961 no 1_455
C5 H24 3.1359 no 1_455
C6 H23 3.0172 no 3_555
C7 H23 3.3837 no 3_555
C7 H24 3.4684 no 1_455
C8 H14A 3.1605 no 3_645
C10 H14A 3.1038 no 3_645
C10 H20 3.2277 no 3_655
C10 H25 3.4766 no 2_575
C11 H21 3.5837 no 4_575
C12 H21 3.3215 no 4_575
C12 H26 3.5987 no 3_645
C12 H28 3.3759 no 1_655
C13 H6 3.4633 no 3_645
C13 H21 3.0563 no 4_575
C13 H25 3.5400 no 4_575
C14 H16 3.4919 no 3_655
C16 H14A 3.0299 no 3_645
C16 H20 2.9780 no 3_655
C16 H27 3.2403 no 3_645
C17 H21 3.2494 no 4_575
C17 H25 3.4458 no 4_575
C18 H5 3.1299 no 2_565
C18 H25 3.1746 no 2_575
C18 H26 3.2105 no 2_575
C19 H5 3.4986 no 2_565
C19 H22 3.5356 no 2_465
C19 H25 2.9656 no 2_575
C20 H25 3.1393 no 4_575
C20 H27 3.2502 no 3_545
C21 H22 3.4579 no 1_455
C21 H23 3.5781 no 3_555
C21 H26 3.3252 no 2_475
C22 H5 3.0542 no 1_655
C22 H5 3.4475 no 2_565
C22 H26 3.4562 no 2_575
C23 H14B 3.5576 no 3_545
C23 H16 3.3950 no 1_455
C23 H27 3.3474 no 3_545
C24 H5 3.1818 no 1_655
C24 H20 3.3766 no 3_655
C24 H27 3.2591 no 3_645
C25 H20 3.3239 no 4_574
C25 H23 3.2684 no 3_555
C26 H21 3.3748 no 2_575
C26 H23 2.9538 no 3_555
C26 H28 3.5389 no 3_555
C27 H16 3.4297 no 1_455
C27 H16 3.5862 no 3_655
C27 H24 3.5884 no 3_655
C28 H16 3.0372 no 1_455
C28 H18 3.5210 no 4_575
H5 C18 3.1299 no 2_465
H5 C19 3.4986 no 2_465
H5 C22 3.0542 no 1_455
H5 C22 3.4475 no 2_465
H5 C24 3.1818 no 1_455
H5 H18 3.1938 no 2_465
H5 H22 2.4435 no 1_455
H5 H24 2.7106 no 1_455
H6 O29 2.4565 no 3_655
H6 C13 3.4633 no 3_655
H6 H21 3.4737 no 2_575
H6 H23 3.3571 no 3_555
H6 H25 3.3454 no 2_575
H14A O2 3.5047 no 3_655
H14A O29 3.4745 no 3_655
H14A C8 3.1605 no 3_655
H14A C10 3.1038 no 3_655
H14A C16 3.0299 no 3_655
H14A H16 2.9218 no 3_655
H14A H21 3.5698 no 4_575
H14B O29 3.3875 no 3_655
H14B C23 3.5576 no 3_555
H14B H16 3.3459 no 3_655
H14B H23 2.9231 no 3_555
H16 C14 3.4919 no 3_645
H16 C23 3.3950 no 1_655
H16 C27 3.4297 no 1_655
H16 C27 3.5862 no 3_645
H16 C28 3.0372 no 1_655
H16 H14A 2.9218 no 3_645
H16 H14B 3.3459 no 3_645
H16 H20 3.1101 no 3_655
H16 H27 2.8588 no 3_645
H16 H28 3.0854 no 1_655
H18 Se1 3.2865 no 2_565
H18 O3 3.2764 no 4_674
H18 C28 3.5210 no 4_574
H18 H5 3.1938 no 2_565
H18 H24 3.4736 no 2_465
H18 H25 3.3719 no 2_575
H18 H26 3.0155 no 2_575
H18 H28 2.9053 no 4_574
H19 H22 3.2041 no 2_465
H19 H25 3.0251 no 2_575
H20 O2 3.5083 no 3_645
H20 C10 3.2277 no 3_645
H20 C16 2.9780 no 3_645
H20 C24 3.3766 no 3_645
H20 C25 3.3239 no 4_575
H20 H16 3.1101 no 3_645
H20 H25 2.8061 no 4_575
H20 H27 3.2695 no 3_545
H21 O3 2.7218 no 4_574
H21 O29 3.2593 no 4_574
H21 C11 3.5837 no 4_574
H21 C12 3.3215 no 4_574
H21 C13 3.0563 no 4_574
H21 C17 3.2494 no 4_574
H21 C26 3.3748 no 2_475
H21 H6 3.4737 no 2_475
H21 H14A 3.5698 no 4_574
H21 H22 3.1292 no 1_455
H21 H26 2.6955 no 2_475
H22 Se1 3.2182 no 2_565
H22 O3 3.1050 no 4_674
H22 C5 3.0961 no 1_655
H22 C19 3.5356 no 2_565
H22 C21 3.4579 no 1_655
H22 H5 2.4435 no 1_655
H22 H19 3.2041 no 2_565
H22 H21 3.1292 no 1_655
H22 H26 3.4504 no 2_575
H23 C6 3.0172 no 3_545
H23 C7 3.3837 no 3_545
H23 C21 3.5781 no 3_545
H23 C25 3.2684 no 3_545
H23 C26 2.9538 no 3_545
H23 H6 3.3571 no 3_545
H23 H14B 2.9231 no 3_545
H23 H26 3.2673 no 3_545
H23 H27 3.3928 no 3_545
H24 Se1 3.2605 no 1_655
H24 C5 3.1359 no 1_655
H24 C7 3.4684 no 1_655
H24 C27 3.5884 no 3_645
H24 H5 2.7106 no 1_655
H24 H18 3.4736 no 2_565
H24 H27 2.9209 no 3_645
H25 O29 3.2713 no 4_574
H25 C10 3.4766 no 2_475
H25 C13 3.5400 no 4_574
H25 C17 3.4458 no 4_574
H25 C18 3.1746 no 2_475
H25 C19 2.9656 no 2_475
H25 C20 3.1393 no 4_574
H25 H6 3.3454 no 2_475
H25 H18 3.3719 no 2_475
H25 H19 3.0251 no 2_475
H25 H20 2.8061 no 4_574
H26 O3 2.9022 no 3_655
H26 C12 3.5987 no 3_655
H26 C18 3.2105 no 2_475
H26 C21 3.3252 no 2_575
H26 C22 3.4562 no 2_475
H26 H18 3.0155 no 2_475
H26 H21 2.6955 no 2_575
H26 H22 3.4504 no 2_475
H26 H23 3.2673 no 3_555
H26 H28 3.1889 no 3_555
H27 C16 3.2403 no 3_655
H27 C20 3.2502 no 3_555
H27 C23 3.3474 no 3_555
H27 C24 3.2591 no 3_655
H27 H16 2.8588 no 3_655
H27 H20 3.2695 no 3_555
H27 H23 3.3928 no 3_555
H27 H24 2.9209 no 3_655
H28 O2 2.9040 no 1_455
H28 O3 3.0669 no 1_455
H28 C12 3.3759 no 1_455
H28 C26 3.5389 no 3_545
H28 H16 3.0854 no 1_455
H28 H18 2.9053 no 4_575
H28 H26 3.1889 no 3_545

loop_
_geom_torsion_atom_site_label_1
_geom_torsion_atom_site_label_2
_geom_torsion_atom_site_label_3
_geom_torsion_atom_site_label_4
_geom_torsion
_geom_torsion_publ_flag
C7 Se1 C9 C8 -90.4(7) no
C7 Se1 C9 C11 100.4(6) no
C9 Se1 C7 C5 179.9(5) no
C9 Se1 C7 C6 -2.2(6) no
C8 O2 C12 O3 -175.5(7) no
C8 O2 C12 C11 5.2(8) no
C12 O2 C8 C9 -3.4(9) no
C12 O2 C8 C10 175.9(6) no
C7 C5 C21 C25 3.0(12) no
C21 C5 C7 Se1 176.7(7) no
C21 C5 C7 C6 -1.3(11) no
C7 C6 C26 C25 0.5(12) no
C26 C6 C7 Se1 -178.2(6) no
C26 C6 C7 C5 -0.4(11) no
O2 C8 C9 Se1 -170.5(6) no
O2 C8 C9 C11 0.1(9) no
O2 C8 C10 C16 20.9(10) no
O2 C8 C10 C19 -157.1(6) no
C9 C8 C10 C16 -160.0(9) no
C9 C8 C10 C19 22.0(14) no
C10 C8 C9 Se1 10.3(15) no
C10 C8 C9 C11 -179.0(8) no
Se1 C9 C11 C12 174.0(5) no
Se1 C9 C11 C13 60.5(7) no
Se1 C9 C11 C14 -55.8(9) no
C8 C9 C11 C12 2.9(8) no
C8 C9 C11 C13 -110.6(7) no
C8 C9 C11 C14 133.0(7) no
C8 C10 C16 C24 -178.3(7) no
C8 C10 C19 C18 179.1(7) no
C16 C10 C19 C18 1.1(12) no
C19 C10 C16 C24 -0.2(12) no
C9 C11 C12 O2 -4.9(8) no
C9 C11 C12 O3 175.9(8) no
C9 C11 C13 O29 65.3(8) no
C9 C11 C13 C17 -116.2(6) no
C9 C11 C14 C15 109.5(7) no
C12 C11 C13 O29 -44.8(9) no
C12 C11 C13 C17 133.7(6) no
C13 C11 C12 O2 107.9(6) no
C13 C11 C12 O3 -71.3(10) no
C12 C11 C14 C15 -127.4(6) no
C14 C11 C12 O2 -135.1(6) no
C14 C11 C12 O3 45.7(11) no
C13 C11 C14 C15 -8.3(7) no
C14 C11 C13 O29 -170.0(6) no
C14 C11 C13 C17 8.5(7) no
O29 C13 C17 C15 173.1(7) no
O29 C13 C17 C20 -6.1(12) no
C11 C13 C17 C15 -5.3(7) no
C11 C13 C17 C20 175.5(6) no
C11 C14 C15 C17 5.8(8) no
C11 C14 C15 C27 -174.8(6) no
C14 C15 C17 C13 -0.2(8) no
C14 C15 C17 C20 179.0(6) no
C14 C15 C27 C28 -179.3(7) no
C17 C15 C27 C28 0.1(11) no
C27 C15 C17 C13 -179.7(7) no
C27 C15 C17 C20 -0.5(11) no
C10 C16 C24 C22 -1.2(17) no
C13 C17 C20 C23 -179.3(6) no
C15 C17 C20 C23 1.6(11) no
C19 C18 C22 C24 -0.8(16) no
C22 C18 C19 C10 -0.6(15) no
C17 C20 C23 C28 -2.5(14) no
C5 C21 C25 C26 -3.0(13) no
C18 C22 C24 C16 1.7(18) no
C20 C23 C28 C27 2.3(17) no
C21 C25 C26 C6 1.2(13) no
C15 C27 C28 C23 -1.1(14) no
